data_4501109
loop_
_publ_author_name
'Liu, Yu'
'Pan, Mei'
'Li, Kang'
'Yan, Cheng'
'Shen, Yong'
'Zhao, Cun-Yuan'
'Wang, Wei'
'Su, Cheng-Yong'

_publ_section_title
;
 Metal-Directed Assembly of Hexameric Ring, Dimeric Ring and 1D Chain from
 a Branched Tripodal Ligand
;
_journal_issue 11
_journal_name_full 'Crystal Growth &amp; Design'
_journal_page_first 4876
_journal_paper_doi 10.1021/cg200701j
_journal_volume 11
_journal_year 2011
_chemical_formula_sum 'C27 H28 Cd Cl N7 O8'
_chemical_formula_weight 726.41
_chemical_name_systematic
;
 ?
;
_space_group_IT_number 14
_symmetry_cell_setting monoclinic
_symmetry_space_group_name_Hall '-P 2ybc'
_symmetry_space_group_name_H-M 'P 1 21/c 1'
_atom_sites_solution_hydrogens geom
_atom_sites_solution_primary direct
_atom_sites_solution_secondary difmap
_audit_creation_method SHELXL-97
_cell_angle_alpha 90.00
_cell_angle_beta 100.952(2)
_cell_angle_gamma 90.00
_cell_formula_units_Z 4
_cell_length_a 11.9593(3)
_cell_length_b 13.0459(2)
_cell_length_c 18.4832(3)
_cell_measurement_reflns_used 2560
_cell_measurement_temperature 150(2)
_cell_measurement_theta_max 62.5462
_cell_measurement_theta_min 3.3849
_cell_volume 2831.22(10)
_computing_cell_refinement
;
CrysAlisPro, Oxford Diffraction Ltd.,
Version 1.171.33.52 (release 06-11-2009 CrysAlis171 .NET)
(compiled Nov  6 2009,16:24:50)
;
_computing_data_collection
;
CrysAlisPro, Oxford Diffraction Ltd.,
Version 1.171.33.52 (release 06-11-2009 CrysAlis171 .NET)
(compiled Nov  6 2009,16:24:50)
;
_computing_data_reduction
;
CrysAlisPro, Oxford Diffraction Ltd.,
Version 1.171.33.52 (release 06-11-2009 CrysAlis171 .NET)
(compiled Nov  6 2009,16:24:50)
;
_computing_structure_refinement 'SHELXL-97 (Sheldrick, 1997)'
_computing_structure_solution 'SHELXS-97 (Sheldrick, 1990)'
_diffrn_ambient_temperature 150(2)
_diffrn_detector_area_resol_mean 16.0855
_diffrn_measured_fraction_theta_full 0.948
_diffrn_measured_fraction_theta_max 0.948
_diffrn_measurement_device_type 'Xcalibur, Sapphire3, Gemini ultra, CCD area'
_diffrn_measurement_method '\w scans'
_diffrn_radiation_monochromator graphite
_diffrn_radiation_source 'fine-focus sealed tube'
_diffrn_radiation_type CuK\a
_diffrn_radiation_wavelength 1.54178
_diffrn_reflns_av_R_equivalents 0.0430
_diffrn_reflns_av_sigmaI/netI 0.0664
_diffrn_reflns_limit_h_max 13
_diffrn_reflns_limit_h_min -11
_diffrn_reflns_limit_k_max 14
_diffrn_reflns_limit_k_min -13
_diffrn_reflns_limit_l_max 20
_diffrn_reflns_limit_l_min -20
_diffrn_reflns_number 6626
_diffrn_reflns_theta_full 59.99
_diffrn_reflns_theta_max 59.99
_diffrn_reflns_theta_min 3.76
_exptl_absorpt_coefficient_mu 7.605
_exptl_absorpt_correction_T_max 0.8628
_exptl_absorpt_correction_T_min 0.5168
_exptl_absorpt_correction_type multi-scan
_exptl_absorpt_process_details
;
CrysAlisPro, Oxford Diffraction Ltd.,
Version 1.171.34.44 (release 25-10-2010 CrysAlis171 .NET)
(compiled Oct 25 2010,18:11:34)
Empirical absorption correction using spherical harmonics,
 implemented in SCALE3 ABSPACK scaling algorithm.
;
_exptl_crystal_colour COLORLESS
_exptl_crystal_density_diffrn 1.704
_exptl_crystal_density_method 'not measured'
_exptl_crystal_description PLATE
_exptl_crystal_F_000 1472
_exptl_crystal_size_max 0.10
_exptl_crystal_size_mid 0.07
_exptl_crystal_size_min 0.02
_refine_diff_density_max 1.113
_refine_diff_density_min -1.122
_refine_diff_density_rms 0.100
_refine_ls_extinction_method none
_refine_ls_goodness_of_fit_ref 1.095
_refine_ls_hydrogen_treatment mixed
_refine_ls_matrix_type full
_refine_ls_number_parameters 442
_refine_ls_number_reflns 3989
_refine_ls_number_restraints 82
_refine_ls_restrained_S_all 1.103
_refine_ls_R_factor_all 0.0636
_refine_ls_R_factor_gt 0.0478
_refine_ls_shift/su_max 0.001
_refine_ls_shift/su_mean 0.000
_refine_ls_structure_factor_coef Fsqd
_refine_ls_weighting_details 'calc w=1/[\s^2^(Fo^2^)+(0.0501P)^2^+0.0000P] where P=(Fo^2^+2Fc^2^)/3'
_refine_ls_weighting_scheme calc
_refine_ls_wR_factor_gt 0.1087
_refine_ls_wR_factor_ref 0.1176
_reflns_number_gt 3210
_reflns_number_total 3989
_reflns_threshold_expression >2sigma(I)
_cod_data_source_file cg200701j_si_002.cif
_cod_data_source_block Cd-ClO4
_cod_depositor_comments
;
The following automatic conversions were performed:

'_symmetry_cell_setting' value 'Monoclinic' changed to 'monoclinic'
according to /home/saulius/struct/CIF-dictionaries/cif_core.dic
dictionary named 'cif_core.dic' version 2.4.1 from 2010-06-29.

Automatic conversion script
Id: cif_fix_values 1715 2011-07-08 13:25:40Z adriana 
;
_cod_original_sg_symbol_H-M 'P2(1)/c  '
_cod_database_code 4501109

loop_
_symmetry_equiv_pos_as_xyz
'x, y, z'
'-x, y+1/2, -z+1/2'
'-x, -y, -z'
'x, -y-1/2, z-1/2'

loop_
_atom_site_label
_atom_site_type_symbol
_atom_site_fract_x
_atom_site_fract_y
_atom_site_fract_z
_atom_site_U_iso_or_equiv
_atom_site_adp_type
_atom_site_occupancy
_atom_site_symmetry_multiplicity
_atom_site_calc_flag
_atom_site_refinement_flags
_atom_site_disorder_assembly
_atom_site_disorder_group
Cd1 Cd -0.32363(4) 0.76868(3) 0.67855(2) 0.02839(17) Uani 1 1 d . . .
N1 N -0.2804(5) 0.9481(4) 0.7482(3) 0.0296(12) Uani 1 1 d . . .
N2 N -0.1662(5) 0.7610(4) 0.7723(3) 0.0323(13) Uani 1 1 d . . .
N3 N -0.0279(5) 0.8285(4) 0.8547(3) 0.0375(14) Uani 1 1 d . . .
H3A H 0.0168 0.8752 0.8796 0.045 Uiso 1 1 calc R . .
N4 N -0.3278(5) 0.8970(4) 0.5972(3) 0.0303(12) Uani 1 1 d . . .
N5 N -0.3491(4) 1.0587(4) 0.5597(3) 0.0313(13) Uani 1 1 d . . .
H5B H -0.3537 1.1259 0.5621 0.038 Uiso 1 1 calc R . .
N6 N -0.4748(5) 0.8281(4) 0.7326(3) 0.0266(12) Uani 1 1 d . . .
N7 N -0.5398(5) 0.9068(4) 0.8239(3) 0.0297(12) Uani 1 1 d . . .
C1 C -0.1563(6) 0.9500(5) 0.7708(3) 0.0330(15) Uani 1 1 d . . .
H1A H -0.1336 1.0024 0.8096 0.040 Uiso 1 1 calc R . .
H1B H -0.1208 0.9676 0.7282 0.040 Uiso 1 1 calc R . .
C2 C -0.1180(6) 0.8471(5) 0.7995(3) 0.0331(16) Uani 1 1 d . . .
C3 C -0.1056(6) 0.6812(5) 0.8123(3) 0.0335(15) Uani 1 1 d . . .
C4 C -0.1205(6) 0.5757(5) 0.8074(4) 0.0404(17) Uani 1 1 d . . .
H4A H -0.1785 0.5458 0.7713 0.048 Uiso 1 1 calc R . .
C5 C -0.0475(7) 0.5158(6) 0.8574(4) 0.0478(19) Uani 1 1 d . . .
H5A H -0.0563 0.4435 0.8560 0.057 Uiso 1 1 calc R . .
C6 C 0.0378(7) 0.5591(6) 0.9092(4) 0.054(2) Uani 1 1 d . . .
H6A H 0.0863 0.5153 0.9424 0.064 Uiso 1 1 calc R . .
C7 C 0.0552(7) 0.6632(6) 0.9147(4) 0.052(2) Uani 1 1 d . . .
H7A H 0.1144 0.6921 0.9504 0.063 Uiso 1 1 calc R . .
C8 C -0.0184(6) 0.7238(5) 0.8653(4) 0.0371(16) Uani 1 1 d . . .
C9 C -0.3258(6) 1.0287(5) 0.6949(3) 0.0342(16) Uani 1 1 d . . .
H9A H -0.2759 1.0898 0.7037 0.041 Uiso 1 1 calc R . .
H9B H -0.4025 1.0490 0.7025 0.041 Uiso 1 1 calc R . .
C10 C -0.3332(5) 0.9932(5) 0.6175(3) 0.0278(14) Uani 1 1 d . . .
C11 C -0.3426(6) 0.8988(5) 0.5206(3) 0.0301(15) Uani 1 1 d . . .
C12 C -0.3456(6) 0.8196(5) 0.4694(3) 0.0364(16) Uani 1 1 d . . .
H12A H -0.3379 0.7499 0.4842 0.044 Uiso 1 1 calc R . .
C13 C -0.3605(6) 0.8479(6) 0.3956(4) 0.0414(18) Uani 1 1 d . . .
H13A H -0.3626 0.7959 0.3593 0.050 Uiso 1 1 calc R . .
C14 C -0.3724(6) 0.9494(6) 0.3731(4) 0.0434(18) Uani 1 1 d . . .
H14A H -0.3820 0.9647 0.3220 0.052 Uiso 1 1 calc R . .
C15 C -0.3706(6) 1.0279(5) 0.4222(3) 0.0391(17) Uani 1 1 d . . .
H15A H -0.3785 1.0973 0.4065 0.047 Uiso 1 1 calc R . .
C16 C -0.3565(6) 1.0011(5) 0.4963(3) 0.0301(15) Uani 1 1 d . . .
C17 C -0.3386(6) 0.9442(5) 0.8105(3) 0.0294(15) Uani 1 1 d . . .
H17A H -0.3499 1.0146 0.8278 0.035 Uiso 1 1 calc R . .
H17B H -0.2914 0.9061 0.8517 0.035 Uiso 1 1 calc R . .
C18 C -0.4507(6) 0.8927(4) 0.7886(3) 0.0296(15) Uani 1 1 d . . .
C19 C -0.5879(6) 0.7996(4) 0.7293(3) 0.0289(15) Uani 1 1 d . . .
C20 C -0.6606(6) 0.7398(4) 0.6782(3) 0.0333(16) Uani 1 1 d . . .
H20A H -0.6334 0.7055 0.6396 0.040 Uiso 1 1 calc R . .
C21 C -0.7731(6) 0.7317(5) 0.6853(4) 0.0353(16) Uani 1 1 d . . .
H21A H -0.8248 0.6930 0.6503 0.042 Uiso 1 1 calc R . .
C22 C -0.8120(6) 0.7802(5) 0.7438(4) 0.0386(17) Uani 1 1 d . . .
H22A H -0.8893 0.7715 0.7481 0.046 Uiso 1 1 calc R . .
C23 C -0.7430(6) 0.8392(5) 0.7946(4) 0.0354(16) Uani 1 1 d . . .
H23A H -0.7706 0.8718 0.8337 0.042 Uiso 1 1 calc R . .
C24 C -0.6304(6) 0.8492(4) 0.7864(3) 0.0297(15) Uani 1 1 d . . .
C25 C -0.5396(6) 0.9745(5) 0.8872(3) 0.0367(16) Uani 1 1 d . . .
H25A H -0.4618 0.9759 0.9174 0.044 Uiso 1 1 calc R . .
H25B H -0.5909 0.9453 0.9180 0.044 Uiso 1 1 calc R . .
C26 C -0.5770(6) 1.0848(5) 0.8668(3) 0.0315(16) Uani 1 1 d . . .
O1 O -0.5577(4) 1.1506(3) 0.9132(2) 0.0410(12) Uani 1 1 d . . .
O2 O -0.6289(5) 1.0988(3) 0.8020(3) 0.0454(13) Uani 1 1 d . . .
O3 O -0.1849(5) 0.6944(4) 0.6104(3) 0.0526(14) Uani 1 1 d D . .
C27 C -0.0882(8) 0.7405(8) 0.5919(6) 0.085(3) Uani 1 1 d D . .
H27A H -0.0497 0.6914 0.5648 0.128 Uiso 1 1 calc R . .
H27B H -0.0361 0.7615 0.6370 0.128 Uiso 1 1 calc R . .
H27C H -0.1112 0.8008 0.5610 0.128 Uiso 1 1 calc R . .
Cl1 Cl -0.17550(16) 0.47072(13) 0.49979(9) 0.0440(5) Uani 1 1 d D A 1
O4 O -0.2866(9) 0.5077(11) 0.4940(6) 0.074(3) Uani 0.60 1 d PU A 1
O5 O -0.1740(14) 0.3621(10) 0.4916(8) 0.090(4) Uani 0.60 1 d PU A 1
O6 O -0.1174(12) 0.5154(12) 0.4508(7) 0.082(5) Uani 0.60 1 d PU A 1
O7 O -0.1168(19) 0.489(3) 0.5749(8) 0.059(6) Uani 0.60 1 d PDU A 1
O4' O -0.2901(14) 0.4362(14) 0.4739(8) 0.062(4) Uani 0.40 1 d PU B 2
O5' O -0.107(2) 0.3897(19) 0.4788(13) 0.108(7) Uani 0.40 1 d PU C 2
O6' O -0.157(2) 0.5644(17) 0.4639(13) 0.093(7) Uani 0.40 1 d PU D 2
O7' O -0.151(3) 0.485(3) 0.5782(10) 0.049(7) Uani 0.40 1 d PDU E 2
O1W O 0.3837(6) 0.7656(4) 0.9747(3) 0.0565(15) Uani 1 1 d . . .
H1 H 0.433(9) 0.778(7) 1.014(6) 0.085 Uiso 1 1 d . . .
H2 H 0.319(8) 0.811(7) 0.988(5) 0.085 Uiso 1 1 d . . .
H3 H -0.176(5) 0.6285(19) 0.597(5) 0.085 Uiso 1 1 d D . .

loop_
_atom_site_aniso_label
_atom_site_aniso_U_11
_atom_site_aniso_U_22
_atom_site_aniso_U_33
_atom_site_aniso_U_23
_atom_site_aniso_U_13
_atom_site_aniso_U_12
Cd1 0.0419(3) 0.0193(2) 0.0250(2) -0.00122(18) 0.00906(19) -0.0014(2)
N1 0.042(4) 0.025(3) 0.023(3) 0.000(2) 0.010(2) -0.002(2)
N2 0.035(3) 0.029(3) 0.033(3) -0.003(2) 0.006(2) 0.004(2)
N3 0.039(4) 0.035(3) 0.036(3) -0.011(3) 0.003(3) -0.005(3)
N4 0.046(4) 0.019(3) 0.027(3) -0.001(2) 0.009(2) -0.001(2)
N5 0.044(4) 0.021(3) 0.030(3) 0.000(2) 0.010(2) -0.006(2)
N6 0.036(4) 0.020(3) 0.024(3) 0.000(2) 0.006(2) 0.001(2)
N7 0.042(4) 0.024(3) 0.027(3) 0.000(2) 0.015(2) 0.007(2)
C1 0.041(4) 0.025(3) 0.036(4) -0.002(3) 0.015(3) -0.004(3)
C2 0.036(4) 0.035(4) 0.031(3) -0.003(3) 0.015(3) -0.007(3)
C3 0.029(4) 0.035(4) 0.038(4) 0.002(3) 0.009(3) 0.003(3)
C4 0.036(4) 0.035(4) 0.049(4) -0.006(3) 0.004(3) 0.007(3)
C5 0.048(5) 0.036(4) 0.061(5) 0.004(4) 0.015(4) 0.014(4)
C6 0.046(5) 0.057(5) 0.057(5) 0.009(4) 0.006(4) 0.012(4)
C7 0.046(5) 0.056(5) 0.050(4) -0.006(4) -0.004(4) 0.006(4)
C8 0.036(4) 0.040(4) 0.038(4) -0.001(3) 0.012(3) 0.004(3)
C9 0.053(5) 0.020(3) 0.029(3) 0.000(3) 0.006(3) -0.006(3)
C10 0.025(4) 0.023(3) 0.036(3) 0.002(3) 0.010(3) -0.003(3)
C11 0.031(4) 0.034(4) 0.028(3) -0.002(3) 0.012(3) -0.004(3)
C12 0.048(5) 0.033(4) 0.032(3) -0.001(3) 0.015(3) -0.003(3)
C13 0.052(5) 0.043(4) 0.034(4) -0.010(3) 0.018(3) 0.000(4)
C14 0.053(5) 0.054(5) 0.025(3) 0.004(3) 0.012(3) 0.000(4)
C15 0.048(5) 0.038(4) 0.031(3) 0.008(3) 0.007(3) -0.002(3)
C16 0.030(4) 0.033(4) 0.028(3) -0.001(3) 0.009(3) 0.000(3)
C17 0.044(4) 0.023(3) 0.022(3) -0.003(3) 0.008(3) 0.003(3)
C18 0.041(4) 0.020(3) 0.029(3) 0.005(3) 0.009(3) 0.005(3)
C19 0.040(4) 0.020(3) 0.028(3) 0.005(3) 0.009(3) 0.005(3)
C20 0.053(5) 0.017(3) 0.032(3) 0.004(3) 0.014(3) 0.007(3)
C21 0.039(4) 0.027(3) 0.038(4) 0.004(3) 0.003(3) 0.003(3)
C22 0.034(4) 0.037(4) 0.048(4) 0.009(3) 0.016(3) 0.007(3)
C23 0.046(5) 0.027(4) 0.036(4) 0.000(3) 0.017(3) 0.006(3)
C24 0.042(5) 0.019(3) 0.029(3) 0.004(3) 0.006(3) 0.006(3)
C25 0.053(5) 0.029(4) 0.030(3) -0.001(3) 0.014(3) 0.003(3)
C26 0.035(4) 0.035(4) 0.028(4) 0.011(3) 0.017(3) 0.003(3)
O1 0.057(3) 0.029(2) 0.037(3) -0.002(2) 0.008(2) 0.009(2)
O2 0.070(4) 0.027(3) 0.038(3) -0.001(2) 0.006(3) 0.007(2)
O3 0.063(4) 0.043(3) 0.058(3) -0.009(3) 0.029(3) 0.005(3)
C27 0.048(6) 0.092(8) 0.118(9) -0.051(7) 0.024(6) -0.014(5)
Cl1 0.0521(12) 0.0425(10) 0.0394(9) 0.0021(8) 0.0134(8) -0.0034(9)
O4 0.046(6) 0.128(9) 0.048(6) 0.006(6) 0.006(5) 0.037(7)
O5 0.126(10) 0.057(7) 0.087(7) -0.022(6) 0.023(7) -0.002(7)
O6 0.065(8) 0.134(12) 0.047(6) 0.051(8) 0.009(5) -0.033(8)
O7 0.071(14) 0.072(8) 0.036(6) 0.002(6) 0.014(6) 0.019(10)
O4' 0.050(8) 0.091(9) 0.048(7) 0.018(7) 0.014(6) -0.009(8)
O5' 0.113(14) 0.103(12) 0.106(11) -0.056(10) 0.014(11) 0.034(11)
O6' 0.125(14) 0.075(12) 0.066(10) 0.028(9) -0.011(10) -0.033(10)
O7' 0.059(15) 0.057(9) 0.038(8) 0.028(7) 0.025(7) 0.010(11)
O1W 0.071(4) 0.038(3) 0.056(3) -0.006(3) 0.002(3) 0.001(3)

loop_
_atom_type_symbol
_atom_type_description
_atom_type_scat_dispersion_real
_atom_type_scat_dispersion_imag
_atom_type_scat_source
C C 0.0181 0.0091 'International Tables Vol C Tables 4.2.6.8 and 6.1.1.4'
H H 0.0000 0.0000 'International Tables Vol C Tables 4.2.6.8 and 6.1.1.4'
N N 0.0311 0.0180 'International Tables Vol C Tables 4.2.6.8 and 6.1.1.4'
O O 0.0492 0.0322 'International Tables Vol C Tables 4.2.6.8 and 6.1.1.4'
Cl Cl 0.3639 0.7018 'International Tables Vol C Tables 4.2.6.8 and 6.1.1.4'
Cd Cd 0.1185 4.6533 'International Tables Vol C Tables 4.2.6.8 and 6.1.1.4'

loop_
_geom_angle_atom_site_label_1
_geom_angle_atom_site_label_2
_geom_angle_atom_site_label_3
_geom_angle
_geom_angle_site_symmetry_1
_geom_angle_site_symmetry_3
N4 Cd1 N2 116.58(19) . .
N4 Cd1 O2 146.77(17) . 2_446
N2 Cd1 O2 91.75(18) . 2_446
N4 Cd1 N6 96.75(17) . .
N2 Cd1 N6 106.16(17) . .
O2 Cd1 N6 91.06(17) 2_446 .
N4 Cd1 O3 83.24(18) . .
N2 Cd1 O3 80.48(19) . .
O2 Cd1 O3 84.95(18) 2_446 .
N6 Cd1 O3 172.40(18) . .
N4 Cd1 O1 93.82(17) . 2_446
N2 Cd1 O1 138.97(17) . 2_446
O2 Cd1 O1 53.16(15) 2_446 2_446
N6 Cd1 O1 96.12(17) . 2_446
O3 Cd1 O1 76.31(18) . 2_446
N4 Cd1 N1 69.39(16) . .
N2 Cd1 N1 67.70(17) . .
O2 Cd1 N1 141.99(15) 2_446 .
N6 Cd1 N1 66.55(16) . .
O3 Cd1 N1 120.20(17) . .
O1 Cd1 N1 153.11(16) 2_446 .
N4 Cd1 C26 119.69(19) . 2_446
N2 Cd1 C26 115.9(2) . 2_446
O2 Cd1 C26 27.13(17) 2_446 2_446
N6 Cd1 C26 95.39(17) . 2_446
O3 Cd1 C26 78.14(18) . 2_446
O1 Cd1 C26 26.09(16) 2_446 2_446
N1 Cd1 C26 161.35(16) . 2_446
C17 N1 C1 112.7(5) . .
C17 N1 C9 112.5(5) . .
C1 N1 C9 113.8(5) . .
C17 N1 Cd1 105.8(3) . .
C1 N1 Cd1 104.2(3) . .
C9 N1 Cd1 106.9(3) . .
C2 N2 C3 106.8(5) . .
C2 N2 Cd1 119.0(4) . .
C3 N2 Cd1 134.2(4) . .
C2 N3 C8 108.3(5) . .
C2 N3 H3A 125.8 . .
C8 N3 H3A 125.8 . .
C10 N4 C11 105.7(5) . .
C10 N4 Cd1 121.1(4) . .
C11 N4 Cd1 132.6(4) . .
C10 N5 C16 107.6(5) . .
C10 N5 H5B 126.2 . .
C16 N5 H5B 126.2 . .
C18 N6 C19 105.6(5) . .
C18 N6 Cd1 118.1(4) . .
C19 N6 Cd1 135.3(4) . .
C18 N7 C24 107.2(5) . .
C18 N7 C25 125.4(6) . .
C24 N7 C25 127.3(5) . .
N1 C1 C2 108.3(5) . .
N1 C1 H1A 110.0 . .
C2 C1 H1A 110.0 . .
N1 C1 H1B 110.0 . .
C2 C1 H1B 110.0 . .
H1A C1 H1B 108.4 . .
N2 C2 N3 111.2(6) . .
N2 C2 C1 123.6(6) . .
N3 C2 C1 125.2(6) . .
C4 C3 N2 131.1(6) . .
C4 C3 C8 120.5(6) . .
N2 C3 C8 108.4(6) . .
C5 C4 C3 117.3(7) . .
C5 C4 H4A 121.4 . .
C3 C4 H4A 121.4 . .
C6 C5 C4 121.5(7) . .
C6 C5 H5A 119.3 . .
C4 C5 H5A 119.3 . .
C7 C6 C5 122.4(7) . .
C7 C6 H6A 118.8 . .
C5 C6 H6A 118.8 . .
C6 C7 C8 116.6(7) . .
C6 C7 H7A 121.7 . .
C8 C7 H7A 121.7 . .
N3 C8 C7 132.9(7) . .
N3 C8 C3 105.2(6) . .
C7 C8 C3 121.8(7) . .
N1 C9 C10 111.5(5) . .
N1 C9 H9A 109.3 . .
C10 C9 H9A 109.3 . .
N1 C9 H9B 109.3 . .
C10 C9 H9B 109.3 . .
H9A C9 H9B 108.0 . .
N4 C10 N5 112.6(5) . .
N4 C10 C9 125.0(5) . .
N5 C10 C9 122.3(5) . .
N4 C11 C12 131.1(6) . .
N4 C11 C16 109.0(5) . .
C12 C11 C16 119.9(6) . .
C13 C12 C11 116.8(6) . .
C13 C12 H12A 121.6 . .
C11 C12 H12A 121.6 . .
C14 C13 C12 122.2(6) . .
C14 C13 H13A 118.9 . .
C12 C13 H13A 118.9 . .
C15 C14 C13 122.0(6) . .
C15 C14 H14A 119.0 . .
C13 C14 H14A 119.0 . .
C14 C15 C16 116.7(6) . .
C14 C15 H15A 121.7 . .
C16 C15 H15A 121.7 . .
N5 C16 C15 132.4(6) . .
N5 C16 C11 105.1(5) . .
C15 C16 C11 122.4(6) . .
N1 C17 C18 110.0(5) . .
N1 C17 H17A 109.7 . .
C18 C17 H17A 109.7 . .
N1 C17 H17B 109.7 . .
C18 C17 H17B 109.7 . .
H17A C17 H17B 108.2 . .
N6 C18 N7 112.7(6) . .
N6 C18 C17 123.5(6) . .
N7 C18 C17 123.8(5) . .
N6 C19 C20 130.8(6) . .
N6 C19 C24 109.2(5) . .
C20 C19 C24 119.8(6) . .
C21 C20 C19 118.1(6) . .
C21 C20 H20A 120.9 . .
C19 C20 H20A 120.9 . .
C20 C21 C22 120.6(7) . .
C20 C21 H21A 119.7 . .
C22 C21 H21A 119.7 . .
C23 C22 C21 122.6(7) . .
C23 C22 H22A 118.7 . .
C21 C22 H22A 118.7 . .
C22 C23 C24 116.7(6) . .
C22 C23 H23A 121.6 . .
C24 C23 H23A 121.6 . .
N7 C24 C23 132.6(6) . .
N7 C24 C19 105.2(6) . .
C23 C24 C19 122.1(6) . .
N7 C25 C26 114.3(5) . .
N7 C25 H25A 108.7 . .
C26 C25 H25A 108.7 . .
N7 C25 H25B 108.7 . .
C26 C25 H25B 108.7 . .
H25A C25 H25B 107.6 . .
O1 C26 O2 124.8(6) . .
O1 C26 C25 119.1(5) . .
O2 C26 C25 116.2(6) . .
O1 C26 Cd1 66.8(4) . 2_456
O2 C26 Cd1 58.2(3) . 2_456
C25 C26 Cd1 171.0(5) . 2_456
C26 O1 Cd1 87.1(4) . 2_456
C26 O2 Cd1 94.7(4) . 2_456
C27 O3 Cd1 128.5(5) . .
C27 O3 H3 101(2) . .
Cd1 O3 H3 130(2) . .
O3 C27 H27A 109.5 . .
O3 C27 H27B 109.5 . .
H27A C27 H27B 109.5 . .
O3 C27 H27C 109.5 . .
H27A C27 H27C 109.5 . .
H27B C27 H27C 109.5 . .
O6 Cl1 O4 113.3(8) . .
O6 Cl1 O5 109.5(9) . .
O4 Cl1 O5 111.4(9) . .
O6 Cl1 O7 110.3(12) . .
O4 Cl1 O7 107.2(11) . .
O5 Cl1 O7 104.7(14) . .
H1 O1W H2 97(8) . .

loop_
_geom_bond_atom_site_label_1
_geom_bond_atom_site_label_2
_geom_bond_distance
_geom_bond_site_symmetry_2
Cd1 N4 2.244(5) .
Cd1 N2 2.306(5) .
Cd1 O2 2.333(4) 2_446
Cd1 N6 2.356(5) .
Cd1 O3 2.465(5) .
Cd1 O1 2.519(5) 2_446
Cd1 N1 2.674(5) .
Cd1 C26 2.737(6) 2_446
N1 C17 1.456(7) .
N1 C1 1.463(8) .
N1 C9 1.473(8) .
N2 C2 1.317(8) .
N2 C3 1.396(8) .
N3 C2 1.358(9) .
N3 C8 1.381(9) .
N3 H3A 0.8800 .
N4 C10 1.315(8) .
N4 C11 1.393(8) .
N5 C10 1.354(8) .
N5 C16 1.380(8) .
N5 H5B 0.8800 .
N6 C18 1.325(8) .
N6 C19 1.392(8) .
N7 C18 1.362(8) .
N7 C24 1.390(8) .
N7 C25 1.466(8) .
C1 C2 1.484(9) .
C1 H1A 0.9900 .
C1 H1B 0.9900 .
C3 C4 1.389(10) .
C3 C8 1.403(10) .
C4 C5 1.385(10) .
C4 H4A 0.9500 .
C5 C6 1.381(11) .
C5 H5A 0.9500 .
C6 C7 1.374(11) .
C6 H6A 0.9500 .
C7 C8 1.389(10) .
C7 H7A 0.9500 .
C9 C10 1.491(8) .
C9 H9A 0.9900 .
C9 H9B 0.9900 .
C11 C12 1.397(9) .
C11 C16 1.408(9) .
C12 C13 1.392(9) .
C12 H12A 0.9500 .
C13 C14 1.387(10) .
C13 H13A 0.9500 .
C14 C15 1.366(10) .
C14 H14A 0.9500 .
C15 C16 1.394(9) .
C15 H15A 0.9500 .
C17 C18 1.485(9) .
C17 H17A 0.9900 .
C17 H17B 0.9900 .
C19 C20 1.395(9) .
C19 C24 1.413(8) .
C20 C21 1.381(10) .
C20 H20A 0.9500 .
C21 C22 1.406(9) .
C21 H21A 0.9500 .
C22 C23 1.364(10) .
C22 H22A 0.9500 .
C23 C24 1.390(10) .
C23 H23A 0.9500 .
C25 C26 1.533(9) .
C25 H25A 0.9900 .
C25 H25B 0.9900 .
C26 O1 1.205(8) .
C26 O2 1.252(7) .
C26 Cd1 2.737(6) 2_456
O1 Cd1 2.519(4) 2_456
O2 Cd1 2.333(4) 2_456
O3 C27 1.402(11) .
O3 H3 0.91(2) .
C27 H27A 0.9800 .
C27 H27B 0.9800 .
C27 H27C 0.9800 .
Cl1 O6 1.372(12) .
Cl1 O4 1.399(10) .
Cl1 O5 1.425(13) .
Cl1 O7 1.452(13) .
O1W H1 0.86(10) .
O1W H2 1.04(10) .

loop_
_geom_torsion_atom_site_label_1
_geom_torsion_atom_site_label_2
_geom_torsion_atom_site_label_3
_geom_torsion_atom_site_label_4
_geom_torsion
_geom_torsion_site_symmetry_1
_geom_torsion_site_symmetry_4
N4 Cd1 N1 C17 140.9(4) . .
N2 Cd1 N1 C17 -86.9(4) . .
O2 Cd1 N1 C17 -25.0(5) 2_446 .
N6 Cd1 N1 C17 33.5(4) . .
O3 Cd1 N1 C17 -150.4(4) . .
O1 Cd1 N1 C17 86.7(5) 2_446 .
C26 Cd1 N1 C17 18.2(8) 2_446 .
N4 Cd1 N1 C1 -100.0(4) . .
N2 Cd1 N1 C1 32.2(3) . .
O2 Cd1 N1 C1 94.1(4) 2_446 .
N6 Cd1 N1 C1 152.6(4) . .
O3 Cd1 N1 C1 -31.3(4) . .
O1 Cd1 N1 C1 -154.2(4) 2_446 .
C26 Cd1 N1 C1 137.3(6) 2_446 .
N4 Cd1 N1 C9 20.8(4) . .
N2 Cd1 N1 C9 153.0(4) . .
O2 Cd1 N1 C9 -145.2(4) 2_446 .
N6 Cd1 N1 C9 -86.6(4) . .
O3 Cd1 N1 C9 89.4(4) . .
O1 Cd1 N1 C9 -33.4(6) 2_446 .
C26 Cd1 N1 C9 -101.9(6) 2_446 .
N4 Cd1 N2 C2 34.4(5) . .
O2 Cd1 N2 C2 -163.5(5) 2_446 .
N6 Cd1 N2 C2 -71.9(5) . .
O3 Cd1 N2 C2 111.9(5) . .
O1 Cd1 N2 C2 167.9(4) 2_446 .
N1 Cd1 N2 C2 -16.4(4) . .
C26 Cd1 N2 C2 -176.4(4) 2_446 .
N4 Cd1 N2 C3 -147.6(5) . .
O2 Cd1 N2 C3 14.5(6) 2_446 .
N6 Cd1 N2 C3 106.1(6) . .
O3 Cd1 N2 C3 -70.1(6) . .
O1 Cd1 N2 C3 -14.1(7) 2_446 .
N1 Cd1 N2 C3 161.5(6) . .
C26 Cd1 N2 C3 1.6(6) 2_446 .
N2 Cd1 N4 C10 -64.7(5) . .
O2 Cd1 N4 C10 149.5(5) 2_446 .
N6 Cd1 N4 C10 47.2(5) . .
O3 Cd1 N4 C10 -140.5(5) . .
O1 Cd1 N4 C10 143.8(5) 2_446 .
N1 Cd1 N4 C10 -14.6(5) . .
C26 Cd1 N4 C10 147.3(5) 2_446 .
N2 Cd1 N4 C11 126.3(6) . .
O2 Cd1 N4 C11 -19.5(8) 2_446 .
N6 Cd1 N4 C11 -121.9(6) . .
O3 Cd1 N4 C11 50.5(6) . .
O1 Cd1 N4 C11 -25.2(6) 2_446 .
N1 Cd1 N4 C11 176.3(6) . .
C26 Cd1 N4 C11 -21.7(7) 2_446 .
N4 Cd1 N6 C18 -87.9(4) . .
N2 Cd1 N6 C18 32.3(4) . .
O2 Cd1 N6 C18 124.5(4) 2_446 .
O3 Cd1 N6 C18 -177.3(11) . .
O1 Cd1 N6 C18 177.5(4) 2_446 .
N1 Cd1 N6 C18 -23.9(4) . .
C26 Cd1 N6 C18 151.3(4) 2_446 .
N4 Cd1 N6 C19 105.6(5) . .
N2 Cd1 N6 C19 -134.2(5) . .
O2 Cd1 N6 C19 -42.0(5) 2_446 .
O3 Cd1 N6 C19 16.2(16) . .
O1 Cd1 N6 C19 11.0(5) 2_446 .
N1 Cd1 N6 C19 169.7(6) . .
C26 Cd1 N6 C19 -15.2(5) 2_446 .
C17 N1 C1 C2 71.8(6) . .
C9 N1 C1 C2 -158.5(5) . .
Cd1 N1 C1 C2 -42.5(5) . .
C3 N2 C2 N3 0.6(7) . .
Cd1 N2 C2 N3 179.1(4) . .
C3 N2 C2 C1 178.8(6) . .
Cd1 N2 C2 C1 -2.7(8) . .
C8 N3 C2 N2 -1.4(7) . .
C8 N3 C2 C1 -179.5(6) . .
N1 C1 C2 N2 35.6(8) . .
N1 C1 C2 N3 -146.5(6) . .
C2 N2 C3 C4 179.1(7) . .
Cd1 N2 C3 C4 0.9(11) . .
C2 N2 C3 C8 0.4(7) . .
Cd1 N2 C3 C8 -177.8(4) . .
N2 C3 C4 C5 -177.7(7) . .
C8 C3 C4 C5 0.9(10) . .
C3 C4 C5 C6 -0.9(11) . .
C4 C5 C6 C7 0.3(12) . .
C5 C6 C7 C8 0.4(12) . .
C2 N3 C8 C7 -178.3(8) . .
C2 N3 C8 C3 1.5(7) . .
C6 C7 C8 N3 179.3(7) . .
C6 C7 C8 C3 -0.4(11) . .
C4 C3 C8 N3 180.0(6) . .
N2 C3 C8 N3 -1.1(7) . .
C4 C3 C8 C7 -0.2(10) . .
N2 C3 C8 C7 178.6(6) . .
C17 N1 C9 C10 -140.0(5) . .
C1 N1 C9 C10 90.2(6) . .
Cd1 N1 C9 C10 -24.2(6) . .
C11 N4 C10 N5 -0.8(8) . .
Cd1 N4 C10 N5 -172.4(4) . .
C11 N4 C10 C9 177.8(6) . .
Cd1 N4 C10 C9 6.2(9) . .
C16 N5 C10 N4 1.0(7) . .
C16 N5 C10 C9 -177.6(6) . .
N1 C9 C10 N4 15.8(9) . .
N1 C9 C10 N5 -165.7(6) . .
C10 N4 C11 C12 -179.4(7) . .
Cd1 N4 C11 C12 -9.2(11) . .
C10 N4 C11 C16 0.2(7) . .
Cd1 N4 C11 C16 170.5(4) . .
N4 C11 C12 C13 -179.1(7) . .
C16 C11 C12 C13 1.2(10) . .
C11 C12 C13 C14 -0.3(11) . .
C12 C13 C14 C15 -0.2(12) . .
C13 C14 C15 C16 -0.2(11) . .
C10 N5 C16 C15 -178.7(8) . .
C10 N5 C16 C11 -0.8(7) . .
C14 C15 C16 N5 178.8(7) . .
C14 C15 C16 C11 1.2(11) . .
N4 C11 C16 N5 0.4(7) . .
C12 C11 C16 N5 -179.9(6) . .
N4 C11 C16 C15 178.5(6) . .
C12 C11 C16 C15 -1.8(10) . .
C1 N1 C17 C18 -152.3(5) . .
C9 N1 C17 C18 77.3(6) . .
Cd1 N1 C17 C18 -39.0(5) . .
C19 N6 C18 N7 1.6(7) . .
Cd1 N6 C18 N7 -168.5(4) . .
C19 N6 C18 C17 -178.4(5) . .
Cd1 N6 C18 C17 11.4(7) . .
C24 N7 C18 N6 -2.0(7) . .
C25 N7 C18 N6 -179.3(5) . .
C24 N7 C18 C17 178.1(5) . .
C25 N7 C18 C17 0.7(9) . .
N1 C17 C18 N6 23.2(8) . .
N1 C17 C18 N7 -156.9(5) . .
C18 N6 C19 C20 174.4(6) . .
Cd1 N6 C19 C20 -18.0(10) . .
C18 N6 C19 C24 -0.7(6) . .
Cd1 N6 C19 C24 167.0(4) . .
N6 C19 C20 C21 -174.2(6) . .
C24 C19 C20 C21 0.4(9) . .
C19 C20 C21 C22 -1.9(9) . .
C20 C21 C22 C23 1.9(10) . .
C21 C22 C23 C24 -0.4(10) . .
C18 N7 C24 C23 -175.5(6) . .
C25 N7 C24 C23 1.8(10) . .
C18 N7 C24 C19 1.4(6) . .
C25 N7 C24 C19 178.7(5) . .
C22 C23 C24 N7 175.3(6) . .
C22 C23 C24 C19 -1.1(9) . .
N6 C19 C24 N7 -0.5(6) . .
C20 C19 C24 N7 -176.2(5) . .
N6 C19 C24 C23 176.8(5) . .
C20 C19 C24 C23 1.1(9) . .
C18 N7 C25 C26 89.0(8) . .
C24 N7 C25 C26 -87.8(7) . .
N7 C25 C26 O1 -164.9(6) . .
N7 C25 C26 O2 16.9(9) . .
N7 C25 C26 Cd1 66(3) . 2_456
O2 C26 O1 Cd1 5.5(7) . 2_456
C25 C26 O1 Cd1 -172.4(5) . 2_456
O1 C26 O2 Cd1 -6.0(7) . 2_456
C25 C26 O2 Cd1 172.0(5) . 2_456
N4 Cd1 O3 C27 50.4(7) . .
N2 Cd1 O3 C27 -68.1(7) . .
O2 Cd1 O3 C27 -160.7(8) 2_446 .
N6 Cd1 O3 C27 140.8(13) . .
O1 Cd1 O3 C27 146.0(8) 2_446 .
N1 Cd1 O3 C27 -11.0(8) . .
C26 Cd1 O3 C27 172.7(8) 2_446 .
